data_2010953
loop_
_publ_author_name
'Uemura, Ryushi'
'Tsuchimoto, Masanobu'
'Ohba, Shigeru'

_publ_section_title
;[<i>N</i>,<i>N</i>'-Bis(3-carboxysalicylidene)-1,2-diphenyl-(<i>RR</i>,<i>SS</i>)-1,2-ethanediyldiaminato-<i>O</i>,<i>N</i>,<i>N</i>',<i>O</i>'](methanol-<i>O</i>)oxovanadium(IV)
 and
 [<i>N</i>,<i>N</i>'-bis(3-carboxysalicylidene)-2,3-dimethyl-2,3-butanediyldiaminato-<i>O</i>,<i>N</i>,<i>N</i>',<i>O</i>']oxovanadium(IV)
 monohydrate
;
_journal_issue 5
_journal_name_full 'Acta Crystallographica Section C'
_journal_page_first e199
_journal_page_last e200
_journal_paper_doi 10.1107/S0108270100005679
_journal_volume 56
_journal_year 2000
_chemical_formula_iupac '[V1 O1 (C22 H22 N2 O6)], H2 O'
_chemical_formula_moiety 'C22 H22 N2 O7 V, H2 O1'
_chemical_formula_sum 'C22 H24 N2 O8 V'
_chemical_formula_weight 495.37
_space_group_IT_number 2
_symmetry_cell_setting triclinic
_symmetry_space_group_name_Hall '-P 1'
_symmetry_space_group_name_H-M 'P -1'
_cell_angle_alpha 107.66(2)
_cell_angle_beta 96.21(2)
_cell_angle_gamma 100.45(2)
_cell_formula_units_Z 2
_cell_length_a 10.508(3)
_cell_length_b 11.728(2)
_cell_length_c 9.726(2)
_cell_measurement_reflns_used 25
_cell_measurement_temperature 298.0(10)
_cell_measurement_theta_max 15.0
_cell_measurement_theta_min 14.9
_cell_volume 1106.0(5)
_computing_cell_refinement 'MSC/AFC Diffractometer Control Software'
_computing_data_collection
;
MSC/AFC Diffractometer Control Software
(Molecular Structure Corporation, 1993)
;
_computing_data_reduction 'TEXSAN (Molecular Structure Corporation, 1999)'
_computing_publication_material TEXSAN
_computing_structure_refinement 'SHELXL97 (Sheldrick, 1997)'
_computing_structure_solution 'SIR92 (Altomare et al., 1994)'
_diffrn_measurement_device_type 'Rigaku AFC-7R'
_diffrn_measurement_method \q-2\q
_diffrn_radiation_type MoK\a
_diffrn_radiation_wavelength .71073
_diffrn_reflns_av_R_equivalents .085
_diffrn_reflns_limit_h_max 14
_diffrn_reflns_limit_h_min 0
_diffrn_reflns_limit_k_max 16
_diffrn_reflns_limit_k_min -16
_diffrn_reflns_limit_l_max 13
_diffrn_reflns_limit_l_min -13
_diffrn_reflns_number 6772
_diffrn_reflns_theta_max 30
_diffrn_standards_decay_% 0
_diffrn_standards_interval_count 150
_diffrn_standards_number 3
_exptl_absorpt_coefficient_mu .500
_exptl_absorpt_correction_T_max .915
_exptl_absorpt_correction_T_min .860
_exptl_absorpt_correction_type integration
_exptl_absorpt_process_details '(Coppens et al., 1965)'
_exptl_crystal_colour green
_exptl_crystal_density_diffrn 1.487
_exptl_crystal_density_method 'not measured'
_exptl_crystal_description prismatic
_exptl_crystal_size_max .5
_exptl_crystal_size_mid .4
_exptl_crystal_size_min .3
_refine_diff_density_max .70
_refine_diff_density_min -.64
_refine_ls_extinction_method none
_refine_ls_goodness_of_fit_ref 1.053
_refine_ls_hydrogen_treatment refall
_refine_ls_number_parameters 394
_refine_ls_number_reflns 6445
_refine_ls_R_factor_gt .039
_refine_ls_shift/su_max .001
_refine_ls_structure_factor_coef Fsqd
_refine_ls_weighting_details 'w = 1/[\s^2^(Fo^2^) + (0.0742P)^2^ + 0.2356P] where P = (Fo^2^+2Fc^2^)/3'
_refine_ls_weighting_scheme calc
_refine_ls_wR_factor_ref .116
_reflns_number_gt 5528
_reflns_number_total 6445
_reflns_threshold_expression I>2\s(I)
_cod_data_source_file qa0271.cif
_cod_data_source_block II
_cod_original_cell_volume 1106.1(5)
_cod_database_code 2010953

loop_
_symmetry_equiv_pos_as_xyz
x,y,z
-x,-y,-z

loop_
_atom_site_label
_atom_site_fract_x
_atom_site_fract_y
_atom_site_fract_z
_atom_site_U_iso_or_equiv
_atom_site_adp_type
_atom_site_occupancy
_atom_site_type_symbol
V1 .93844(2) .23532(2) .43953(2) .02608(8) Uani 1.00 V
O2 1.00360(10) .31260(10) .34620(10) .0416(3) Uani 1.00 O
O3 1.06780(10) .24980(10) .60740(10) .0326(2) Uani 1.00 O
O4 .96380(10) .06960(10) .35300(10) .0355(2) Uani 1.00 O
O5 1.43430(10) .29040(10) .8360(2) .0545(4) Uani 1.00 O
O6 1.2818(2) .17820(10) .6463(2) .0536(4) Uani 1.00 O
O7 1.1604(2) -.17820(10) .1322(2) .0585(4) Uani 1.00 O
O8 1.1578(2) -.0317(2) .3342(2) .0669(5) Uani 1.00 O
O33 .5718(2) .1209(2) .9139(3) .0841(7) Uani 1.00 O
N9 .85100(10) .35520(10) .57930(10) .0267(2) Uani 1.00 N
N10 .74390(10) .16860(10) .34780(10) .0299(2) Uani 1.00 N
C11 1.11520(10) .34850(10) .7264(2) .0264(2) Uani 1.00 C
C12 1.24100(10) .36410(10) .8077(2) .0295(3) Uani 1.00 C
C13 1.3267(2) .2754(2) .7658(2) .0373(3) Uani 1.00 C
C14 1.2919(2) .4686(2) .9299(2) .0367(3) Uani 1.00 C
C15 1.2216(2) .5585(2) .9752(2) .0383(3) Uani 1.00 C
C16 1.0979(2) .54220(10) .8990(2) .0337(3) Uani 1.00 C
C17 1.04250(10) .43900(10) .7751(2) .0275(2) Uani 1.00 C
C18 .91160(10) .43230(10) .7037(2) .0294(3) Uani 1.00 C
C19 .71700(10) .36160(10) .5147(2) .0290(3) Uani 1.00 C
C20 .7378(2) .4369(2) .4117(2) .0439(4) Uani 1.00 C
C21 .6416(2) .4238(2) .6310(2) .0421(4) Uani 1.00 C
C22 .64540(10) .22530(10) .4301(2) .0314(3) Uani 1.00 C
C23 .5195(2) .2162(2) .3277(2) .0510(5) Uani 1.00 C
C24 .6139(2) .1548(2) .5361(3) .0486(4) Uani 1.00 C
C25 .70500(10) .0797(2) .2253(2) .0350(3) Uani 1.00 C
C26 .78700(10) .00430(10) .1483(2) .0326(3) Uani 1.00 C
C27 .7338(2) -.0738(2) .0052(2) .0414(4) Uani 1.00 C
C28 .8010(2) -.1537(2) -.0740(2) .0452(4) Uani 1.00 C
C29 .9215(2) -.1611(2) -.0074(2) .0389(3) Uani 1.00 C
C30 .9760(2) -.08800(10) .1365(2) .0324(3) Uani 1.00 C
C31 1.1044(2) -.1032(2) .1997(2) .0416(4) Uani 1.00 C
C32 .91040(10) -.00160(10) .2160(2) .0294(3) Uani 1.00 C
H6 1.209(3) .175(3) .623(4) .09000(10) Uiso 1.00 H
H8 1.100(4) .015(3) .369(4) .09850(10) Uiso 1.00 H
H14 1.374(2) .481(2) .981(2) .04735(7) Uiso 1.00 H
H15 1.260(2) .630(2) 1.060(3) .05258(8) Uiso 1.00 H
H16 1.047(2) .599(2) .924(3) .05054(8) Uiso 1.00 H
H18 .872(2) .489(2) .753(2) .03272(6) Uiso 1.00 H
H20A .795(3) .520(2) .464(3) .05827(9) Uiso 1.00 H
H20B .774(2) .401(2) .337(3) .05209(8) Uiso 1.00 H
H20C .657(3) .448(2) .366(3) .06366(9) Uiso 1.00 H
H21A .641(2) .396(2) .710(3) .05008(8) Uiso 1.00 H
H21B .685(3) .515(3) .667(3) .06448(9) Uiso 1.00 H
H21C .551(3) .411(2) .581(3) .06145(9) Uiso 1.00 H
H23A .470(3) .268(2) .377(3) .06091(9) Uiso 1.00 H
H23B .473(3) .142(2) .297(3) .05343(8) Uiso 1.00 H
H23C .537(3) .242(2) .244(3) .06223(9) Uiso 1.00 H
H24A .541(2) .179(2) .583(3) .05292(8) Uiso 1.00 H
H24B .682(3) .173(3) .610(3) .06670(10) Uiso 1.00 H
H24C .587(3) .061(3) .482(3) .06793(10) Uiso 1.00 H
H25 .615(2) .052(2) .185(3) .05270(8) Uiso 1.00 H
H27 .661(3) -.069(3) -.032(3) .06791(10) Uiso 1.00 H
H28 .768(3) -.206(3) -.173(3) .06824(10) Uiso 1.00 H
H29 .969(2) -.206(2) -.055(3) .05341(8) Uiso 1.00 H
H33A .532(4) .157(3) .881(4) .09040(10) Uiso 1.00 H
H33B .645(3) .138(3) .897(3) .07480(10) Uiso 1.00 H

loop_
_atom_site_aniso_label
_atom_site_aniso_U_11
_atom_site_aniso_U_22
_atom_site_aniso_U_33
_atom_site_aniso_U_12
_atom_site_aniso_U_13
_atom_site_aniso_U_23
V1 .02080(10) .02710(10) .02690(10) .00825(8) .00056(8) .00353(8)
O2 .0388(6) .0450(6) .0425(6) .0103(5) .0119(5) .0146(5)
O3 .0294(5) .0295(5) .0326(5) .0117(4) -.0050(4) .0017(4)
O4 .0314(5) .0338(5) .0334(5) .0158(4) -.0059(4) -.0013(4)
O5 .0329(6) .0609(8) .0643(9) .0211(6) -.0079(6) .0124(7)
O6 .0424(7) .0525(8) .0564(8) .0265(6) -.0051(6) -.0003(6)
O7 .0472(7) .0524(8) .0652(9) .0313(6) .0021(6) -.0050(7)
O8 .0520(8) .0667(10) .0601(9) .0397(8) -.0188(7) -.0161(7)
O33 .0426(9) .0770(10) .157(2) .0212(9) .0160(10) .0700(10)
N9 .0229(5) .0283(5) .0293(5) .0104(4) .0021(4) .0081(4)
N10 .0220(5) .0311(6) .0335(6) .0096(4) -.0004(4) .0058(5)
C11 .0247(6) .0266(6) .0271(6) .0060(5) .0009(5) .0088(5)
C12 .0248(6) .0322(7) .0305(6) .0073(5) -.0006(5) .0102(5)
C13 .0281(7) .0423(8) .0428(8) .0137(6) .0015(6) .0142(7)
C14 .0288(7) .0398(8) .0347(7) .0057(6) -.0053(6) .0075(6)
C15 .0371(8) .0347(7) .0329(7) .0058(6) -.0044(6) .0014(6)
C16 .0357(7) .0298(7) .0304(7) .0095(6) .0003(5) .0030(5)
C17 .0257(6) .0287(6) .0262(6) .0076(5) .0011(5) .0066(5)
C18 .0278(6) .0305(6) .0291(6) .0115(5) .0033(5) .0065(5)
C19 .0254(6) .0323(6) .0309(6) .0127(5) .0015(5) .0101(5)
C20 .0438(9) .0475(10) .0509(10) .0163(8) .0054(8) .0289(8)
C21 .0340(8) .0512(10) .0403(8) .0234(7) .0060(6) .0061(7)
C22 .0215(6) .0328(7) .0380(7) .0101(5) .0023(5) .0077(6)
C23 .0281(7) .0570(10) .0540(10) .0193(8) -.0094(7) -.0017(9)
C24 .0424(9) .0442(10) .0690(10) .0128(8) .0233(9) .0269(9)
C25 .0253(6) .0354(7) .0367(7) .0099(5) -.0041(5) .0025(6)
C26 .0286(6) .0308(7) .0316(7) .0093(5) -.0027(5) .0018(5)
C27 .0375(8) .0405(8) .0355(8) .0124(7) -.0087(6) .0001(6)
C28 .0498(10) .0411(9) .0335(8) .0145(7) -.0053(7) -.0019(7)
C29 .0446(9) .0331(7) .0350(7) .0156(6) .0040(6) .0026(6)
C30 .0320(7) .0271(6) .0354(7) .0111(5) .0029(5) .0048(5)
C31 .0354(8) .0367(8) .0469(9) .0168(6) .0005(7) .0026(7)
C32 .0276(6) .0256(6) .0305(6) .0078(5) -.0003(5) .0037(5)

loop_
_atom_type_symbol
_atom_type_description
_atom_type_scat_dispersion_real
_atom_type_scat_dispersion_imag
_atom_type_scat_source
C C .003 .002
;International Tables for Crystallography
(1992, Vol. C)
;
H H .000 .000
;International Tables for Crystallography
(1992, Vol. C)
;
N N .006 .003
;International Tables for Crystallography
(1992, Vol. C)
;
O O .011 .006
;International Tables for Crystallography
(1992, Vol. C)
;
V V .300 .529
;International Tables for Crystallography
(1992, Vol. C)
;

loop_
_geom_angle_atom_site_label_1
_geom_angle_atom_site_label_2
_geom_angle_atom_site_label_3
_geom_angle_site_symmetry_2
_geom_angle_site_symmetry_3
_geom_angle
_geom_angle_publ_flag
O2 V1 O3 1_555 1_555 109.44(6) no
O2 V1 O4 1_555 1_555 105.60(6) no
O2 V1 N9 1_555 1_555 103.98(6) no
O2 V1 N10 1_555 1_555 107.38(6) no
O3 V1 O4 1_555 1_555 86.82(5) no
O3 V1 N9 1_555 1_555 88.75(5) no
O3 V1 N10 1_555 1_555 142.90(6) no
O4 V1 N9 1_555 1_555 149.87(5) no
O4 V1 N10 1_555 1_555 87.72(5) no
N9 V1 N10 1_555 1_555 78.08(5) no
V1 O3 C11 1_555 1_555 127.10(10) no
V1 O4 C32 1_555 1_555 123.20(10) no
C13 O6 H6 1_555 1_555 108(2) no
C31 O8 H8 1_555 1_555 108(2) no
H33A O33 H33B 1_555 1_555 106(4) no
V1 N9 C18 1_555 1_555 123.40(10) no
V1 N9 C19 1_555 1_555 114.75(8) no
C18 N9 C19 1_555 1_555 121.10(10) no
V1 N10 C22 1_555 1_555 117.64(8) no
V1 N10 C25 1_555 1_555 122.10(10) no
C22 N10 C25 1_555 1_555 120.20(10) no
O3 C11 C12 1_555 1_555 119.90(10) no
O3 C11 C17 1_555 1_555 121.70(10) no
C12 C11 C17 1_555 1_555 118.40(10) no
C11 C12 C13 1_555 1_555 123.00(10) no
C11 C12 C14 1_555 1_555 119.90(10) no
C13 C12 C14 1_555 1_555 117.00(10) no
O5 C13 O6 1_555 1_555 120.1(2) no
O5 C13 C12 1_555 1_555 122.20(10) no
O6 C13 C12 1_555 1_555 117.70(10) no
C12 C14 C15 1_555 1_555 121.50(10) no
C12 C14 H14 1_555 1_555 121.0(10) no
C15 C14 H14 1_555 1_555 118.0(10) no
C14 C15 C16 1_555 1_555 118.90(10) no
C14 C15 H15 1_555 1_555 119(2) no
C16 C15 H15 1_555 1_555 122(2) no
C15 C16 C17 1_555 1_555 121.9(2) no
C15 C16 H16 1_555 1_555 122.0(10) no
C17 C16 H16 1_555 1_555 116.0(10) no
C11 C17 C16 1_555 1_555 119.50(10) no
C11 C17 C18 1_555 1_555 123.80(10) no
C16 C17 C18 1_555 1_555 116.80(10) no
N9 C18 C17 1_555 1_555 126.40(10) no
N9 C18 H18 1_555 1_555 119.0(10) no
C17 C18 H18 1_555 1_555 115.0(10) no
N9 C19 C20 1_555 1_555 106.70(10) no
N9 C19 C21 1_555 1_555 112.70(10) no
N9 C19 C22 1_555 1_555 104.80(10) no
C20 C19 C21 1_555 1_555 108.9(2) no
C20 C19 C22 1_555 1_555 112.00(10) no
C21 C19 C22 1_555 1_555 111.60(10) no
C19 C20 H20A 1_555 1_555 112(2) no
C19 C20 H20B 1_555 1_555 113(2) no
C19 C20 H20C 1_555 1_555 113(2) no
H20A C20 H20B 1_555 1_555 108(2) no
H20A C20 H20C 1_555 1_555 107(2) no
H20B C20 H20C 1_555 1_555 104(2) no
C19 C21 H21A 1_555 1_555 115(2) no
C19 C21 H21B 1_555 1_555 106(2) no
C19 C21 H21C 1_555 1_555 107(2) no
H21A C21 H21B 1_555 1_555 109(2) no
H21A C21 H21C 1_555 1_555 110(2) no
H21B C21 H21C 1_555 1_555 110(2) no
N10 C22 C19 1_555 1_555 105.50(10) no
N10 C22 C23 1_555 1_555 112.20(10) no
N10 C22 C24 1_555 1_555 106.10(10) no
C19 C22 C23 1_555 1_555 111.6(2) no
C19 C22 C24 1_555 1_555 111.10(10) no
C23 C22 C24 1_555 1_555 110.2(2) no
C22 C23 H23A 1_555 1_555 110(2) no
C22 C23 H23B 1_555 1_555 110(2) no
C22 C23 H23C 1_555 1_555 113(2) no
H23A C23 H23B 1_555 1_555 109(2) no
H23A C23 H23C 1_555 1_555 106(3) no
H23B C23 H23C 1_555 1_555 109(2) no
C22 C24 H24A 1_555 1_555 111(2) no
C22 C24 H24B 1_555 1_555 111(2) no
C22 C24 H24C 1_555 1_555 111(2) no
H24A C24 H24B 1_555 1_555 106(2) no
H24A C24 H24C 1_555 1_555 107(2) no
H24B C24 H24C 1_555 1_555 111(3) no
N10 C25 C26 1_555 1_555 125.40(10) no
N10 C25 H25 1_555 1_555 120.0(10) no
C26 C25 H25 1_555 1_555 113.0(10) no
C25 C26 C27 1_555 1_555 117.20(10) no
C25 C26 C32 1_555 1_555 122.80(10) no
C27 C26 C32 1_555 1_555 119.80(10) no
C26 C27 C28 1_555 1_555 121.6(2) no
C26 C27 H27 1_555 1_555 118(2) no
C28 C27 H27 1_555 1_555 120(2) no
C27 C28 C29 1_555 1_555 118.90(10) no
C27 C28 H28 1_555 1_555 123(2) no
C29 C28 H28 1_555 1_555 118(2) no
C28 C29 C30 1_555 1_555 121.3(2) no
C28 C29 H29 1_555 1_555 121(2) no
C30 C29 H29 1_555 1_555 117(2) no
C29 C30 C31 1_555 1_555 117.7(2) no
C29 C30 C32 1_555 1_555 120.0(2) no
C31 C30 C32 1_555 1_555 122.30(10) no
O7 C31 O8 1_555 1_555 119.8(2) no
O7 C31 C30 1_555 1_555 122.40(10) no
O8 C31 C30 1_555 1_555 117.8(2) no
O4 C32 C26 1_555 1_555 121.80(10) no
O4 C32 C30 1_555 1_555 119.90(10) no
C26 C32 C30 1_555 1_555 118.30(10) no

loop_
_geom_bond_atom_site_label_1
_geom_bond_atom_site_label_2
_geom_bond_site_symmetry_1
_geom_bond_site_symmetry_2
_geom_bond_distance
_geom_bond_publ_flag
V1 O2 . . 1.588(2) yes
V1 O3 . . 1.9520(10) yes
V1 O4 . . 1.9500(10) yes
V1 N9 . . 2.0610(10) yes
V1 N10 . . 2.0470(10) yes
O3 C11 . . 1.335(2) no
O4 C32 . . 1.334(2) no
O5 C13 . . 1.210(2) no
O6 C13 . . 1.324(2) no
O6 H6 . . .77(4) no
O7 C31 . . 1.213(3) no
O8 C31 . . 1.317(2) no
O8 H8 . . .91(4) no
O33 H33A . . .76(4) no
O33 H33B . . .81(4) no
N9 C18 . . 1.284(2) no
N9 C19 . . 1.503(2) no
N10 C22 . . 1.504(2) no
N10 C25 . . 1.289(2) no
C11 C12 . . 1.416(2) no
C11 C17 . . 1.415(2) no
C12 C13 . . 1.490(2) no
C12 C14 . . 1.393(2) no
C14 C15 . . 1.387(3) no
C14 H14 . . .91(2) no
C15 C16 . . 1.375(2) no
C15 H15 . . .96(2) no
C16 C17 . . 1.402(2) no
C16 H16 . . .92(3) no
C17 C18 . . 1.449(2) no
C18 H18 . . .89(2) no
C19 C20 . . 1.532(3) no
C19 C21 . . 1.531(2) no
C19 C22 . . 1.558(2) no
C20 H20A . . 1.00(2) no
C20 H20B . . .88(3) no
C20 H20C . . .96(3) no
C21 H21A . . .92(3) no
C21 H21B . . 1.02(3) no
C21 H21C . . .99(3) no
C22 C23 . . 1.534(3) no
C22 C24 . . 1.532(3) no
C23 H23A . . .93(3) no
C23 H23B . . .86(2) no
C23 H23C . . .97(3) no
C24 H24A . . .97(3) no
C24 H24B . . .90(3) no
C24 H24C . . 1.04(3) no
C25 C26 . . 1.449(2) no
C25 H25 . . .94(2) no
C26 C27 . . 1.401(2) no
C26 C32 . . 1.412(2) no
C27 C28 . . 1.375(3) no
C27 H27 . . .83(3) no
C28 C29 . . 1.388(3) no
C28 H28 . . .96(2) no
C29 C30 . . 1.393(2) no
C29 H29 . . .86(3) no
C30 C31 . . 1.485(3) no
C30 C32 . . 1.412(2) no

loop_
_geom_hbond_atom_site_label_D
_geom_hbond_atom_site_label_H
_geom_hbond_atom_site_label_A
_geom_hbond_site_symmetry_A
_geom_hbond_distance_DH
_geom_hbond_distance_HA
_geom_hbond_distance_DA
_geom_hbond_angle_DHA
O6 H6 O3 . .77(4) 1.87(4) 2.569(2) 152(3)
O8 H8 O4 1_555 .91(4) 1.68(4) 2.535(2) 154(3)
O33 H33A O5 1_455 .76(4) 2.11(4) 2.886(3) 167(3)
O33 H33B O7 2_756 .81(4) 2.08(4) 2.888(3) 175(4)
